data_2240911
loop_
_publ_author_name
'Dalal, Aarti'
'Kamboj, Ramesh C.'
'Kumar, Dinesh'
'Sharma, Mahender Kumar'
'Selvarajan, Nagendran'

_publ_section_title
;
 Crystal structure of
 (<i>Z</i>)-3-[5-chloro-2-(prop-2-ynyloxy)phenyl]-3-hydroxy-1-[4-(trifluoromethyl)phenyl]prop-2-en-1-one
;
_journal_coeditor_code HB7451
_journal_issue 8
_journal_name_full 'Acta Crystallographica Section E'
_journal_page_first o556
_journal_page_last o557
_journal_paper_doi 10.1107/S2056989015012748
_journal_volume 71
_journal_year 2015
_chemical_formula_iupac 'C19 H12 Cl F3 O3'
_chemical_formula_moiety 'C19 H12 Cl F3 O3'
_chemical_formula_sum 'C19 H12 Cl F3 O3'
_chemical_formula_weight 380.74
_chemical_name_systematic
(<i>Z</i>)-3-[5-Chloro-2-(prop-2-ynyloxy)phenyl]-3-hydroxy-1-[4-(trifluoromethyl)phenyl]prop-2-en-1-one
_space_group_IT_number 2
_symmetry_cell_setting triclinic
_symmetry_space_group_name_Hall '-P 1'
_symmetry_space_group_name_H-M 'P -1'
_atom_sites_solution_hydrogens geom
_atom_sites_solution_primary direct
_atom_sites_solution_secondary difmap
_audit_creation_method SHELXL-97
_cell_angle_alpha 90.150(2)
_cell_angle_beta 109.201(2)
_cell_angle_gamma 106.212(2)
_cell_formula_units_Z 2
_cell_length_a 8.2203(12)
_cell_length_b 9.3822(14)
_cell_length_c 12.3140(18)
_cell_measurement_reflns_used 3035
_cell_measurement_temperature 273(2)
_cell_measurement_theta_max 25.62
_cell_measurement_theta_min 2.27
_cell_volume 856.5(2)
_computing_cell_refinement
;
SAINT (Bruker, 2000)
;
_computing_data_collection
;
SMART (Bruker, 2000)
;
_computing_data_reduction
;
SAINT (Bruker, 2000)
;
_computing_molecular_graphics
;
SHELXTL (Sheldrick, 2008)
;
_computing_publication_material
;
SHELXTL (Sheldrick, 2008)
;
_computing_structure_refinement
;
SHELXL97 (Sheldrick, 2008)
;
_computing_structure_solution
;
SHELXS97 (Sheldrick, 2008)
;
_diffrn_ambient_temperature 273(2)
_diffrn_measured_fraction_theta_full 0.996
_diffrn_measured_fraction_theta_max 0.996
_diffrn_measurement_device_type 'Bruker SMART CCD'
_diffrn_measurement_method \w
_diffrn_radiation_monochromator graphite
_diffrn_radiation_source 'fine-focus sealed tube'
_diffrn_radiation_type MoK\a
_diffrn_radiation_wavelength 0.71073
_diffrn_reflns_av_R_equivalents 0.0218
_diffrn_reflns_av_sigmaI/netI 0.0262
_diffrn_reflns_limit_h_max 9
_diffrn_reflns_limit_h_min -9
_diffrn_reflns_limit_k_max 11
_diffrn_reflns_limit_k_min -11
_diffrn_reflns_limit_l_max 14
_diffrn_reflns_limit_l_min -14
_diffrn_reflns_number 8272
_diffrn_reflns_theta_full 25.00
_diffrn_reflns_theta_max 25.00
_diffrn_reflns_theta_min 1.76
_exptl_absorpt_coefficient_mu 0.270
_exptl_absorpt_correction_T_max 0.962
_exptl_absorpt_correction_T_min 0.912
_exptl_absorpt_correction_type multi-scan
_exptl_absorpt_process_details
;
(SADABS; Bruker, 2000)
;
_exptl_crystal_colour colorless
_exptl_crystal_density_diffrn 1.476
_exptl_crystal_density_method 'not measured'
_exptl_crystal_description block
_exptl_crystal_F_000 388.0
_exptl_crystal_size_max 0.34
_exptl_crystal_size_mid 0.29
_exptl_crystal_size_min 0.14
_refine_diff_density_max 0.519
_refine_diff_density_min -0.353
_refine_ls_extinction_method none
_refine_ls_goodness_of_fit_ref 1.101
_refine_ls_hydrogen_treatment mixed
_refine_ls_matrix_type full
_refine_ls_number_parameters 235
_refine_ls_number_reflns 3003
_refine_ls_number_restraints 0
_refine_ls_restrained_S_all 1.101
_refine_ls_R_factor_all 0.0777
_refine_ls_R_factor_gt 0.0679
_refine_ls_shift/su_max 0.001
_refine_ls_shift/su_mean 0.000
_refine_ls_structure_factor_coef Fsqd
_refine_ls_weighting_details 'calc w=1/[\s^2^(Fo^2^)+(0.0963P)^2^+0.3900P] where P=(Fo^2^+2Fc^2^)/3'
_refine_ls_weighting_scheme calc
_refine_ls_wR_factor_gt 0.1822
_refine_ls_wR_factor_ref 0.1906
_reflns_number_gt 2503
_reflns_number_total 3016
_reflns_threshold_expression I>2\s(I)
_cod_data_source_file hb7451sup1.cif
_cod_data_source_block I
_cod_database_code 2240911

loop_
_symmetry_equiv_pos_as_xyz
'x, y, z'
'-x, -y, -z'

loop_
_atom_site_type_symbol
_atom_site_label
_atom_site_fract_x
_atom_site_fract_y
_atom_site_fract_z
_atom_site_U_iso_or_equiv
_atom_site_adp_type
_atom_site_calc_flag
_atom_site_refinement_flags
_atom_site_occupancy
_atom_site_symmetry_multiplicity
Cl Cl1 0.10694(14) 1.10578(13) 1.42182(7) 0.0913(4) Uani d . 1 1
O O3 0.2888(3) 1.16996(19) 0.99885(16) 0.0600(5) Uani d . 1 1
O O2 0.1279(3) 0.7541(2) 1.1146(2) 0.0766(7) Uani d . 1 1
H H24 0.1237 0.6813 1.0756 0.115 Uiso calc R 1 1
C C13 0.2457(4) 0.7250(3) 0.8037(2) 0.0508(6) Uani d . 1 1
C C12 0.2108(4) 0.7295(3) 0.9149(2) 0.0525(7) Uani d . 1 1
C C4 0.1949(3) 1.0149(3) 1.1317(2) 0.0474(6) Uani d . 1 1
C C2 0.1511(4) 1.0020(3) 1.2318(2) 0.0558(7) Uani d . 1 1
H H2 0.1147 0.9080 1.2557 0.067 Uiso calc R 1 1
C C6 0.2471(3) 1.1588(3) 1.0975(2) 0.0485(6) Uani d . 1 1
C C10 0.1852(3) 0.8758(3) 1.0691(2) 0.0493(6) Uani d . 1 1
C C11 0.2284(4) 0.8668(3) 0.9711(2) 0.0531(7) Uani d . 1 1
H H11 0.2707 0.9545 0.9408 0.064 Uiso calc R 1 1
C C15 0.3271(4) 0.8532(3) 0.7619(3) 0.0585(7) Uani d . 1 1
H H15 0.3643 0.9449 0.8054 0.070 Uiso calc R 1 1
C C18 0.3000(4) 0.7117(3) 0.5930(2) 0.0575(7) Uani d . 1 1
C C5 0.2558(4) 1.2823(3) 1.1638(3) 0.0602(7) Uani d . 1 1
H H5 0.2906 1.3771 1.1410 0.072 Uiso calc R 1 1
C C17 0.3537(4) 0.8470(3) 0.6579(3) 0.0618(7) Uani d . 1 1
H H17 0.4077 0.9339 0.6313 0.074 Uiso calc R 1 1
C C1 0.1610(4) 1.1259(4) 1.2959(2) 0.0620(8) Uani d . 1 1
F F3 0.4185(4) 0.8295(3) 0.4541(2) 0.1194(9) Uani d . 1 1
C C7 0.3400(4) 1.3122(3) 0.9602(3) 0.0611(7) Uani d . 1 1
H H7A 0.4485 1.3760 1.0179 0.073 Uiso calc R 1 1
H H7B 0.2448 1.3590 0.9473 0.073 Uiso calc R 1 1
C C14 0.1936(4) 0.5899(3) 0.7376(3) 0.0633(8) Uani d . 1 1
H H14 0.1400 0.5026 0.7641 0.076 Uiso calc R 1 1
C C3 0.2136(4) 1.2658(4) 1.2624(3) 0.0656(8) Uani d . 1 1
H H3 0.2204 1.3491 1.3067 0.079 Uiso calc R 1 1
C C8 0.3725(5) 1.2911(4) 0.8531(3) 0.0750(9) Uani d . 1 1
C C16 0.2202(5) 0.5826(3) 0.6329(3) 0.0686(8) Uani d . 1 1
H H16 0.1844 0.4911 0.5893 0.082 Uiso calc R 1 1
C C19 0.3237(5) 0.7041(4) 0.4781(3) 0.0763(9) Uani d . 1 1
C C9 0.3999(8) 1.2763(5) 0.7678(4) 0.1171(17) Uani d . 1 1
H H9 0.4219 1.2645 0.6994 0.140 Uiso calc R 1 1
F F2 0.1707(4) 0.6729(5) 0.3933(2) 0.1649(15) Uani d . 1 1
F F1 0.4002(7) 0.6064(4) 0.4652(3) 0.1871(19) Uani d . 1 1
O O1 0.1593(3) 0.6070(2) 0.9541(2) 0.0759(7) Uani d . 1 1

loop_
_atom_site_aniso_label
_atom_site_aniso_U_11
_atom_site_aniso_U_22
_atom_site_aniso_U_33
_atom_site_aniso_U_12
_atom_site_aniso_U_13
_atom_site_aniso_U_23
Cl1 0.0980(7) 0.1272(9) 0.0637(6) 0.0341(6) 0.0464(5) 0.0084(5)
O3 0.0908(14) 0.0395(10) 0.0603(12) 0.0176(9) 0.0411(11) 0.0111(8)
O2 0.1181(19) 0.0490(12) 0.0843(15) 0.0281(12) 0.0595(14) 0.0234(10)
C13 0.0497(14) 0.0436(14) 0.0584(16) 0.0184(11) 0.0138(12) 0.0050(12)
C12 0.0546(15) 0.0452(14) 0.0606(16) 0.0198(12) 0.0194(13) 0.0107(12)
C4 0.0428(13) 0.0516(15) 0.0478(14) 0.0153(11) 0.0147(11) 0.0084(11)
C2 0.0511(15) 0.0652(17) 0.0518(15) 0.0155(13) 0.0199(12) 0.0142(13)
C6 0.0479(14) 0.0473(14) 0.0502(14) 0.0137(11) 0.0168(11) 0.0048(11)
C10 0.0491(14) 0.0440(14) 0.0553(15) 0.0151(11) 0.0173(12) 0.0134(11)
C11 0.0618(16) 0.0408(14) 0.0579(16) 0.0137(12) 0.0235(13) 0.0104(12)
C15 0.0625(17) 0.0463(15) 0.0667(18) 0.0101(13) 0.0272(14) -0.0019(13)
C18 0.0556(16) 0.0593(17) 0.0560(16) 0.0204(13) 0.0145(13) 0.0020(13)
C5 0.0659(18) 0.0521(16) 0.0641(17) 0.0166(13) 0.0252(15) 0.0005(13)
C17 0.0632(17) 0.0519(16) 0.0696(19) 0.0092(13) 0.0284(15) 0.0047(14)
C1 0.0552(16) 0.084(2) 0.0492(15) 0.0215(15) 0.0204(13) 0.0054(14)
F3 0.152(2) 0.1049(18) 0.1022(17) -0.0047(16) 0.0797(17) -0.0060(14)
C7 0.0781(19) 0.0425(14) 0.0730(19) 0.0208(13) 0.0367(16) 0.0161(13)
C14 0.082(2) 0.0418(15) 0.0623(18) 0.0163(14) 0.0211(15) 0.0068(13)
C3 0.0672(18) 0.071(2) 0.0613(18) 0.0240(15) 0.0219(15) -0.0085(15)
C8 0.109(3) 0.0563(18) 0.085(2) 0.0361(18) 0.057(2) 0.0315(16)
C16 0.091(2) 0.0459(16) 0.0621(18) 0.0197(15) 0.0182(16) -0.0030(13)
C19 0.094(3) 0.067(2) 0.062(2) 0.0193(19) 0.0233(19) -0.0047(16)
C9 0.196(5) 0.104(3) 0.111(3) 0.073(3) 0.105(4) 0.051(3)
F2 0.118(2) 0.248(4) 0.0599(14) -0.032(2) 0.0136(14) 0.0125(18)
F1 0.372(6) 0.176(3) 0.126(2) 0.180(4) 0.148(3) 0.048(2)
O1 0.1138(18) 0.0424(11) 0.0871(15) 0.0259(11) 0.0525(14) 0.0177(10)

loop_
_atom_type_symbol
_atom_type_description
_atom_type_scat_dispersion_real
_atom_type_scat_dispersion_imag
_atom_type_scat_source
C C 0.0033 0.0016 'International Tables Vol C Tables 4.2.6.8 and 6.1.1.4'
H H 0.0000 0.0000 'International Tables Vol C Tables 4.2.6.8 and 6.1.1.4'
O O 0.0106 0.0060 'International Tables Vol C Tables 4.2.6.8 and 6.1.1.4'
F F 0.0171 0.0103 'International Tables Vol C Tables 4.2.6.8 and 6.1.1.4'
Cl Cl 0.1484 0.1585 'International Tables Vol C Tables 4.2.6.8 and 6.1.1.4'

loop_
_geom_angle_atom_site_label_1
_geom_angle_atom_site_label_2
_geom_angle_atom_site_label_3
_geom_angle
C6 O3 C7 119.4(2)
C10 O2 H24 109.5
C14 C13 C15 117.9(3)
C14 C13 C12 119.7(3)
C15 C13 C12 122.4(2)
O1 C12 C11 121.7(3)
O1 C12 C13 118.0(2)
C11 C12 C13 120.2(2)
C2 C4 C6 117.9(2)
C2 C4 C10 117.5(2)
C6 C4 C10 124.6(2)
C1 C2 C4 120.9(3)
C1 C2 H2 119.6
C4 C2 H2 119.6
O3 C6 C5 122.6(2)
O3 C6 C4 117.4(2)
C5 C6 C4 120.0(3)
O2 C10 C11 120.1(2)
O2 C10 C4 114.1(2)
C11 C10 C4 125.9(2)
C10 C11 C12 122.4(2)
C10 C11 H11 118.8
C12 C11 H11 118.8
C17 C15 C13 121.4(3)
C17 C15 H15 119.3
C13 C15 H15 119.3
C17 C18 C16 120.0(3)
C17 C18 C19 120.2(3)
C16 C18 C19 119.8(3)
C3 C5 C6 120.6(3)
C3 C5 H5 119.7
C6 C5 H5 119.7
C15 C17 C18 119.8(3)
C15 C17 H17 120.1
C18 C17 H17 120.1
C2 C1 C3 120.8(3)
C2 C1 Cl1 119.7(3)
C3 C1 Cl1 119.5(2)
O3 C7 C8 107.8(2)
O3 C7 H7A 110.1
C8 C7 H7A 110.1
O3 C7 H7B 110.1
C8 C7 H7B 110.1
H7A C7 H7B 108.5
C16 C14 C13 121.0(3)
C16 C14 H14 119.5
C13 C14 H14 119.5
C5 C3 C1 119.8(3)
C5 C3 H3 120.1
C1 C3 H3 120.1
C9 C8 C7 179.0(4)
C14 C16 C18 119.9(3)
C14 C16 H16 120.1
C18 C16 H16 120.1
F1 C19 F2 106.7(4)
F1 C19 F3 105.4(4)
F2 C19 F3 103.3(3)
F1 C19 C18 113.8(3)
F2 C19 C18 111.9(3)
F3 C19 C18 114.9(3)
C8 C9 H9 180.0

loop_
_geom_bond_atom_site_label_1
_geom_bond_atom_site_label_2
_geom_bond_distance
Cl1 C1 1.745(3)
O3 C6 1.364(3)
O3 C7 1.416(3)
O2 C10 1.310(3)
O2 H24 0.8200
C13 C14 1.384(4)
C13 C15 1.393(4)
C13 C12 1.491(4)
C12 O1 1.265(3)
C12 C11 1.409(4)
C4 C2 1.390(4)
C4 C6 1.408(4)
C4 C10 1.484(4)
C2 C1 1.371(4)
C2 H2 0.9300
C6 C5 1.388(4)
C10 C11 1.373(4)
C11 H11 0.9300
C15 C17 1.372(4)
C15 H15 0.9300
C18 C17 1.377(4)
C18 C16 1.382(4)
C18 C19 1.494(4)
C5 C3 1.366(4)
C5 H5 0.9300
C17 H17 0.9300
C1 C3 1.372(5)
F3 C19 1.312(4)
C7 C8 1.452(4)
C7 H7A 0.9700
C7 H7B 0.9700
C14 C16 1.381(4)
C14 H14 0.9300
C3 H3 0.9300
C8 C9 1.161(5)
C16 H16 0.9300
C19 F1 1.283(4)
C19 F2 1.299(4)
C9 H9 0.9300

loop_
_geom_hbond_atom_site_label_D
_geom_hbond_atom_site_label_H
_geom_hbond_atom_site_label_A
_geom_hbond_site_symmetry_A
_geom_hbond_distance_DH
_geom_hbond_distance_HA
_geom_hbond_distance_DA
_geom_hbond_angle_DHA
O2 H24 O1 . 0.82 1.79 2.529(3) 149
C11 H11 O3 . 0.93 2.09 2.747(3) 126
C7 H7B O1 1_565 0.97 2.62 3.476(4) 147

loop_
_geom_torsion_atom_site_label_1
_geom_torsion_atom_site_label_2
_geom_torsion_atom_site_label_3
_geom_torsion_atom_site_label_4
_geom_torsion
C14 C13 C12 O1 10.5(4)
C15 C13 C12 O1 -170.5(3)
C14 C13 C12 C11 -167.0(3)
C15 C13 C12 C11 12.0(4)
C6 C4 C2 C1 -0.9(4)
C10 C4 C2 C1 178.5(2)
C7 O3 C6 C5 -1.2(4)
C7 O3 C6 C4 179.3(2)
C2 C4 C6 O3 -179.7(2)
C10 C4 C6 O3 1.0(4)
C2 C4 C6 C5 0.8(4)
C10 C4 C6 C5 -178.5(3)
C2 C4 C10 O2 2.7(4)
C6 C4 C10 O2 -178.0(2)
C2 C4 C10 C11 -177.9(3)
C6 C4 C10 C11 1.3(4)
O2 C10 C11 C12 1.0(4)
C4 C10 C11 C12 -178.2(2)
O1 C12 C11 C10 -2.2(4)
C13 C12 C11 C10 175.2(2)
C14 C13 C15 C17 0.7(4)
C12 C13 C15 C17 -178.3(3)
O3 C6 C5 C3 -179.7(3)
C4 C6 C5 C3 -0.2(4)
C13 C15 C17 C18 -0.4(5)
C16 C18 C17 C15 -0.2(4)
C19 C18 C17 C15 178.4(3)
C4 C2 C1 C3 0.3(4)
C4 C2 C1 Cl1 -179.5(2)
C6 O3 C7 C8 -178.7(3)
C15 C13 C14 C16 -0.6(4)
C12 C13 C14 C16 178.4(3)
C6 C5 C3 C1 -0.4(5)
C2 C1 C3 C5 0.4(5)
Cl1 C1 C3 C5 -179.9(2)
O3 C7 C8 C9 -16E1(3)
C13 C14 C16 C18 0.1(5)
C17 C18 C16 C14 0.3(5)
C19 C18 C16 C14 -178.2(3)
C17 C18 C19 F1 130.3(4)
C16 C18 C19 F1 -51.1(5)
C17 C18 C19 F2 -108.6(4)
C16 C18 C19 F2 69.9(4)
C17 C18 C19 F3 8.7(5)
C16 C18 C19 F3 -172.7(3)

_cod_database_fobs_code 2240911
